data_7052767
loop_
_publ_author_name
'Lejeune, Manuel'
'Grosshans, Philippe'
'Berclaz, Th\'eo'
'Sidorenkova, Helena'
'Besnard, C\'eline'
'Pattison, Phil'
'Geoffroy, Michel'

_publ_section_title
;
 Role of the aromatic bridge on radical ions formation during reduction of
 diphosphaalkenes
;
_journal_issue 11
_journal_name_full 'New Journal of Chemistry'
_journal_page_first 2510
_journal_paper_doi 10.1039/c1nj20314b
_journal_volume 35
_journal_year 2011
_chemical_formula_moiety 'C64 H76 P2'
_chemical_formula_sum 'C64 H76 P2'
_chemical_formula_weight 907.25
_space_group_IT_number 2
_symmetry_cell_setting triclinic
_symmetry_space_group_name_Hall '-P 1'
_symmetry_space_group_name_H-M 'P -1'
_atom_sites_solution_hydrogens geom
_atom_sites_solution_primary direct
_cell_angle_alpha 88.42(2)
_cell_angle_beta 83.77(2)
_cell_angle_gamma 79.06(2)
_cell_formula_units_Z 2
_cell_length_a 9.834(5)
_cell_length_b 10.871(5)
_cell_length_c 25.800(10)
_cell_measurement_reflns_used 0
_cell_measurement_temperature 100
_cell_measurement_theta_max 0
_cell_measurement_theta_min 0
_cell_volume 2692(2)
_computing_cell_refinement 'CRYSALIS (oxford diffraction)'
_computing_data_collection 'USER DEFINED DATA COLLECTION'
_computing_data_reduction 'CRYSALIS (Oxford diffraction)'
_computing_molecular_graphics 'CAMERON (Watkin et al., 1996)'
_computing_publication_material 'CRYSTALS (Betteridge et al., 2003)'
_computing_structure_refinement 'CRYSTALS (Betteridge et al., 2003)'
_computing_structure_solution 'Sir2004 (Burla et al., 2005)'
_diffrn_ambient_temperature 100
_diffrn_measured_fraction_theta_full 0.928
_diffrn_measured_fraction_theta_max 0.928
_diffrn_measurement_device mar345
_diffrn_measurement_device_type Serial
_diffrn_measurement_method '\f scans'
_diffrn_radiation_monochromator graphite
_diffrn_radiation_wavelength 0.70000
_diffrn_reflns_av_R_equivalents 0.028
_diffrn_reflns_limit_h_max 11
_diffrn_reflns_limit_h_min -11
_diffrn_reflns_limit_k_max 12
_diffrn_reflns_limit_k_min -12
_diffrn_reflns_limit_l_max 30
_diffrn_reflns_limit_l_min -30
_diffrn_reflns_number 18200
_diffrn_reflns_theta_full 24.508
_diffrn_reflns_theta_max 24.508
_diffrn_reflns_theta_min 1.564
_diffrn_source synchrotron
_diffrn_standards_number 0
_exptl_absorpt_coefficient_mu 0.119
_exptl_absorpt_correction_type none
_exptl_crystal_colour yellow
_exptl_crystal_density_diffrn 1.119
_exptl_crystal_density_method 'not measured'
_exptl_crystal_description 'elongated platelets'
_exptl_crystal_F_000 980
_exptl_crystal_size_max 0.200
_exptl_crystal_size_mid 0.050
_exptl_crystal_size_min 0.010
_refine_diff_density_max 0.57
_refine_diff_density_min -0.72
_refine_ls_extinction_method None
_refine_ls_goodness_of_fit_ref 1.1263
_refine_ls_hydrogen_treatment none
_refine_ls_matrix_type full
_refine_ls_number_parameters 595
_refine_ls_number_reflns 8700
_refine_ls_number_restraints 0
_refine_ls_R_factor_all 0.0748
_refine_ls_R_factor_gt 0.0659
_refine_ls_shift/su_max 0.0007379
_refine_ls_structure_factor_coef Fsqd
_refine_ls_weighting_details
;
Method, part 1, Chebychev polynomial, (Watkin, 1994, Prince, 1982)
[weight] = 1.0/[A~0~*T~0~(x)+A~1~*T~1~(x) ... +A~n-1~]*T~n-1~(x)]
where A~i~ are the Chebychev coefficients listed below and x= Fcalc/Fmax
Method = Robust Weighting (Prince, 1982)
W = [weight] * [1-(deltaF/6*sigmaF)^2^]^2^
A~i~ are:
0.169E+04 0.196E+04 572.
;
_refine_ls_weighting_scheme calc
_refine_ls_wR_factor_all 0.0941
_refine_ls_wR_factor_gt 0.0933
_refine_ls_wR_factor_ref 0.0941
_reflns_limit_h_max 11
_reflns_limit_h_min -11
_reflns_limit_k_max 12
_reflns_limit_k_min -12
_reflns_limit_l_max 30
_reflns_limit_l_min 0
_reflns_number_gt 6992
_reflns_number_total 8700
_reflns_threshold_expression I>2.0\s(I)
_oxford_diffrn_Wilson_B_factor 0.99
_oxford_diffrn_Wilson_scale 0.02
_oxford_refine_ls_r_factor_ref 0.0748
_oxford_refine_ls_scale 7.66(13)
_oxford_reflns_number_all 8700
_oxford_reflns_threshold_expression_ref I>-10.0\s(I)
_cod_data_source_file c1nj20314b.txt
_cod_data_source_block 1
_cod_depositor_comments
;
The following automatic conversions were performed:

'_symmetry_cell_setting' value 'Triclinic' changed to 'triclinic'
according to /home/saulius/struct/CIF-dictionaries/cif_core.dic
dictionary named 'cif_core.dic' version 2.4.1 from 2010-06-29.

Automatic conversion script
Id: cif_fix_values 1715 2011-07-08 13:25:40Z adriana 
;
_cod_original_sg_symbol_H-M 'P -1 '
_cod_database_code 7052767

loop_
_symmetry_equiv_pos_as_xyz
x,y,z
-x,-y,-z

loop_
_atom_site_label
_atom_site_type_symbol
_atom_site_fract_x
_atom_site_fract_y
_atom_site_fract_z
_atom_site_U_iso_or_equiv
_atom_site_occupancy
_atom_site_adp_type
_atom_site_refinement_flags_posn
P1b P 0.48494(9) 1.03296(8) 0.76009(3) 0.0170 1.0000 Uani .
C1b C 0.4622(3) 1.1595(3) 0.72131(12) 0.0152 1.0000 Uani .
C2b C 0.3940(3) 1.1650(3) 0.67345(11) 0.0149 1.0000 Uani .
C3b C 0.4246(3) 1.2468(3) 0.63236(12) 0.0153 1.0000 Uani .
C4b C 0.3601(3) 1.2519(3) 0.58691(12) 0.0168 1.0000 Uani .
C5b C 0.2629(3) 1.1760(3) 0.58048(11) 0.0138 1.0000 Uani .
C8b C 0.1918(3) 1.1832(3) 0.53208(11) 0.0149 1.0000 Uani .
C15b C 0.1916(3) 1.0712(3) 0.50304(11) 0.0138 1.0000 Uani .
C13 C 0.2624(3) 0.9530(3) 0.51696(11) 0.0140 1.0000 Uani .
C15a C 0.2636(3) 0.8446(3) 0.48885(11) 0.0125 1.0000 Uani .
C14a C 0.1859(3) 0.8556(3) 0.44413(11) 0.0145 1.0000 Uani .
C12 C 0.1172(3) 0.9747(3) 0.42956(11) 0.0159 1.0000 Uani .
C14b C 0.1188(3) 1.0829(3) 0.45738(11) 0.0145 1.0000 Uani .
C11b C 0.0491(3) 1.2036(3) 0.44190(12) 0.0178 1.0000 Uani .
C10b C 0.0546(3) 1.3072(3) 0.46899(12) 0.0196 1.0000 Uani .
C9b C 0.1273(3) 1.2970(3) 0.51400(12) 0.0167 1.0000 Uani .
C11a C 0.1792(3) 0.7451(3) 0.41652(12) 0.0188 1.0000 Uani .
C10a C 0.2429(3) 0.6307(3) 0.43264(12) 0.0180 1.0000 Uani .
C9a C 0.3194(3) 0.6185(3) 0.47660(12) 0.0168 1.0000 Uani .
C8a C 0.3325(3) 0.7212(3) 0.50441(12) 0.0139 1.0000 Uani .
C5a C 0.4162(3) 0.7032(3) 0.54978(11) 0.0138 1.0000 Uani .
C6a C 0.3959(3) 0.6113(3) 0.58758(12) 0.0149 1.0000 Uani .
C7a C 0.4734(3) 0.5929(3) 0.62991(12) 0.0163 1.0000 Uani .
C2a C 0.5739(3) 0.6650(3) 0.63658(12) 0.0147 1.0000 Uani .
C3a C 0.5924(3) 0.7581(3) 0.59921(12) 0.0160 1.0000 Uani .
C4a C 0.5166(3) 0.7753(3) 0.55632(12) 0.0150 1.0000 Uani .
C1a C 0.6570(3) 0.6451(3) 0.68098(12) 0.0161 1.0000 Uani .
P1a P 0.70044(9) 0.50603(8) 0.71050(3) 0.0158 1.0000 Uani .
C16a C 0.7851(3) 0.5455(3) 0.76719(11) 0.0128 1.0000 Uani .
C21a C 0.7009(3) 0.5775(3) 0.81504(12) 0.0145 1.0000 Uani .
C20a C 0.7647(3) 0.6127(3) 0.85685(12) 0.0144 1.0000 Uani .
C19a C 0.9058(3) 0.6131(3) 0.85471(11) 0.0143 1.0000 Uani .
C18a C 0.9865(3) 0.5767(3) 0.80803(12) 0.0144 1.0000 Uani .
C17a C 0.9310(3) 0.5408(3) 0.76421(11) 0.0121 1.0000 Uani .
C22a C 1.0363(3) 0.4973(3) 0.71573(12) 0.0147 1.0000 Uani .
C220a C 1.0194(4) 0.5937(3) 0.67071(13) 0.0237 1.0000 Uani .
C221a C 1.0212(4) 0.3684(3) 0.69734(14) 0.0248 1.0000 Uani .
C222a C 1.1886(3) 0.4817(3) 0.72791(12) 0.0197 1.0000 Uani .
C23a C 0.9740(3) 0.6488(3) 0.90134(12) 0.0164 1.0000 Uani .
C230a C 1.0885(4) 0.5390(3) 0.91507(13) 0.0216 1.0000 Uani .
C232a C 0.8697(4) 0.6803(3) 0.94981(12) 0.0261 1.0000 Uani .
C231a C 1.0388(4) 0.7650(3) 0.88685(13) 0.0249 1.0000 Uani .
C24a C 0.5423(3) 0.5729(3) 0.82555(12) 0.0168 1.0000 Uani .
C240a C 0.4888(4) 0.5946(4) 0.88312(13) 0.0298 1.0000 Uani .
C242a C 0.5157(4) 0.4416(3) 0.81317(14) 0.0241 1.0000 Uani .
C241a C 0.4518(4) 0.6752(3) 0.79503(14) 0.0265 1.0000 Uani .
C89 C 0.2320(3) 1.0951(3) 0.62165(12) 0.0157 1.0000 Uani .
C7b C 0.2962(3) 1.0905(3) 0.66700(12) 0.0141 1.0000 Uani .
C16b C 0.5669(3) 1.0830(3) 0.81535(12) 0.0144 1.0000 Uani .
C21b C 0.4816(3) 1.1201(3) 0.86258(11) 0.0145 1.0000 Uani .
C24b C 0.3225(3) 1.1192(3) 0.87276(12) 0.0177 1.0000 Uani .
C241b C 0.2355(4) 1.2120(3) 0.83721(13) 0.0225 1.0000 Uani .
C242b C 0.2941(4) 0.9859(3) 0.86703(14) 0.0247 1.0000 Uani .
C240b C 0.2634(4) 1.1596(3) 0.92860(13) 0.0273 1.0000 Uani .
C20b C 0.5456(3) 1.1582(3) 0.90388(12) 0.0150 1.0000 Uani .
C19b C 0.6865(3) 1.1595(3) 0.90112(11) 0.0143 1.0000 Uani .
C18b C 0.7673(3) 1.1195(3) 0.85512(12) 0.0148 1.0000 Uani .
C17b C 0.7130(3) 1.0782(3) 0.81204(12) 0.0134 1.0000 Uani .
C22b C 0.8200(3) 1.0280(3) 0.76475(12) 0.0164 1.0000 Uani .
C220b C 0.8021(4) 1.1152(3) 0.71652(12) 0.0229 1.0000 Uani .
C221b C 0.8062(4) 0.8942(3) 0.75158(14) 0.0274 1.0000 Uani .
C222b C 0.9712(3) 1.0200(3) 0.77630(13) 0.0220 1.0000 Uani .
C23b C 0.7553(3) 1.1992(3) 0.94692(12) 0.0171 1.0000 Uani .
C232b C 0.6498(4) 1.2422(4) 0.99418(13) 0.0286 1.0000 Uani .
C230b C 0.8631(4) 1.0878(3) 0.96394(13) 0.0229 1.0000 Uani .
C231b C 0.8293(4) 1.3084(3) 0.92970(13) 0.0246 1.0000 Uani .
H41 H 0.4905 1.2988 0.6354 0.0176 1.0000 Uiso R
H51 H 0.3815 1.3070 0.5602 0.0201 1.0000 Uiso R
H91 H 0.3106 0.9460 0.5465 0.0165 1.0000 Uiso R
H121 H 0.0699 0.9820 0.3994 0.0183 1.0000 Uiso R
H141 H -0.0008 1.2098 0.4120 0.0209 1.0000 Uiso R
H151 H 0.0084 1.3867 0.4581 0.0239 1.0000 Uiso R
H161 H 0.1331 1.3696 0.5322 0.0197 1.0000 Uiso R
H211 H 0.1309 0.7524 0.3866 0.0221 1.0000 Uiso R
H221 H 0.2368 0.5571 0.4142 0.0220 1.0000 Uiso R
H231 H 0.3623 0.5370 0.4874 0.0198 1.0000 Uiso R
H261 H 0.3312 0.5594 0.5838 0.0186 1.0000 Uiso R
H271 H 0.4583 0.5313 0.6549 0.0199 1.0000 Uiso R
H291 H 0.6549 0.8101 0.6032 0.0186 1.0000 Uiso R
H301 H 0.5329 0.8376 0.5313 0.0184 1.0000 Uiso R
H371 H 0.7092 0.6378 0.8891 0.0159 1.0000 Uiso R
H391 H 1.0841 0.5752 0.8069 0.0164 1.0000 Uiso R
H422 H 1.0905 0.5659 0.6423 0.0360 1.0000 Uiso R
H421 H 1.0328 0.6735 0.6832 0.0350 1.0000 Uiso R
H423 H 0.9270 0.6029 0.6584 0.0355 1.0000 Uiso R
H463 H 1.0932 0.3405 0.6681 0.0363 1.0000 Uiso R
H461 H 1.0322 0.3075 0.7252 0.0371 1.0000 Uiso R
H462 H 0.9312 0.3723 0.6851 0.0370 1.0000 Uiso R
H501 H 1.2492 0.4474 0.6971 0.0296 1.0000 Uiso R
H503 H 1.2061 0.4246 0.7567 0.0293 1.0000 Uiso R
H502 H 1.2106 0.5618 0.7363 0.0294 1.0000 Uiso R
H562 H 1.1325 0.5598 0.9444 0.0321 1.0000 Uiso R
H561 H 1.0499 0.4652 0.9254 0.0314 1.0000 Uiso R
H563 H 1.1609 0.5162 0.8859 0.0316 1.0000 Uiso R
H603 H 0.9171 0.7052 0.9784 0.0386 1.0000 Uiso R
H601 H 0.8296 0.6086 0.9616 0.0386 1.0000 Uiso R
H602 H 0.7948 0.7485 0.9420 0.0379 1.0000 Uiso R
H641 H 1.0843 0.7881 0.9159 0.0369 1.0000 Uiso R
H643 H 1.1048 0.7521 0.8557 0.0365 1.0000 Uiso R
H642 H 0.9660 0.8349 0.8792 0.0367 1.0000 Uiso R
H702 H 0.3914 0.5895 0.8882 0.0453 1.0000 Uiso R
H701 H 0.5394 0.5311 0.9052 0.0449 1.0000 Uiso R
H703 H 0.4995 0.6782 0.8937 0.0446 1.0000 Uiso R
H741 H 0.4198 0.4378 0.8245 0.0361 1.0000 Uiso R
H743 H 0.5766 0.3770 0.8312 0.0363 1.0000 Uiso R
H742 H 0.5310 0.4280 0.7758 0.0351 1.0000 Uiso R
H782 H 0.3565 0.6798 0.8091 0.0400 1.0000 Uiso R
H781 H 0.4759 0.7567 0.7989 0.0396 1.0000 Uiso R
H783 H 0.4591 0.6584 0.7576 0.0393 1.0000 Uiso R
H891 H 0.1662 1.0443 0.6182 0.0189 1.0000 Uiso R
H901 H 0.2723 1.0355 0.6941 0.0176 1.0000 Uiso R
H991 H 0.1379 1.2210 0.8491 0.0339 1.0000 Uiso R
H992 H 0.2575 1.2942 0.8391 0.0337 1.0000 Uiso R
H993 H 0.2501 1.1900 0.8004 0.0333 1.0000 Uiso R
H1032 H 0.1975 0.9875 0.8780 0.0363 1.0000 Uiso R
H1033 H 0.3491 0.9299 0.8897 0.0369 1.0000 Uiso R
H1031 H 0.3170 0.9568 0.8310 0.0365 1.0000 Uiso R
H1073 H 0.1640 1.1599 0.9329 0.0408 1.0000 Uiso R
H1071 H 0.3081 1.1014 0.9545 0.0412 1.0000 Uiso R
H1072 H 0.2751 1.2443 0.9355 0.0406 1.0000 Uiso R
H1111 H 0.4915 1.1839 0.9354 0.0173 1.0000 Uiso R
H1131 H 0.8639 1.1205 0.8532 0.0168 1.0000 Uiso R
H1163 H 0.8870 1.0982 0.6917 0.0335 1.0000 Uiso R
H1161 H 0.7878 1.2037 0.7261 0.0343 1.0000 Uiso R
H1162 H 0.7250 1.1014 0.6985 0.0339 1.0000 Uiso R
H1201 H 0.8731 0.8643 0.7216 0.0411 1.0000 Uiso R
H1203 H 0.8250 0.8393 0.7818 0.0413 1.0000 Uiso R
H1202 H 0.7132 0.8925 0.7420 0.0416 1.0000 Uiso R
H1242 H 1.0322 0.9830 0.7460 0.0328 1.0000 Uiso R
H1241 H 0.9931 0.9683 0.8067 0.0330 1.0000 Uiso R
H1243 H 0.9891 1.1029 0.7819 0.0327 1.0000 Uiso R
H1303 H 0.6986 1.2656 1.0228 0.0425 1.0000 Uiso R
H1301 H 0.6040 1.1738 1.0068 0.0427 1.0000 Uiso R
H1302 H 0.5800 1.3123 0.9848 0.0425 1.0000 Uiso R
H1341 H 0.9064 1.1109 0.9929 0.0341 1.0000 Uiso R
H1343 H 0.8192 1.0169 0.9744 0.0335 1.0000 Uiso R
H1342 H 0.9363 1.0621 0.9362 0.0335 1.0000 Uiso R
H1382 H 0.8749 1.3333 0.9584 0.0367 1.0000 Uiso R
H1381 H 0.7625 1.3787 0.9191 0.0365 1.0000 Uiso R
H1383 H 0.8980 1.2869 0.8997 0.0367 1.0000 Uiso R
H21 H 0.4951 1.2303 0.7300 0.0173 1.0000 Uiso R
H331 H 0.6873 0.7134 0.6933 0.0189 1.0000 Uiso R

loop_
_atom_site_aniso_label
_atom_site_aniso_U_11
_atom_site_aniso_U_22
_atom_site_aniso_U_33
_atom_site_aniso_U_23
_atom_site_aniso_U_13
_atom_site_aniso_U_12
P1b 0.0214(5) 0.0146(4) 0.0164(4) -0.0018(3) -0.0055(4) -0.0047(4)
C1b 0.0145(17) 0.0129(16) 0.0185(16) -0.0049(12) -0.0020(13) -0.0026(13)
C2b 0.0170(18) 0.0083(15) 0.0174(16) -0.0038(12) -0.0004(13) 0.0023(13)
C3b 0.0151(18) 0.0101(15) 0.0213(17) -0.0029(12) -0.0027(13) -0.0028(13)
C4b 0.0230(19) 0.0063(15) 0.0187(17) 0.0000(12) 0.0010(14) 0.0009(13)
C5b 0.0119(17) 0.0087(15) 0.0194(16) -0.0039(12) -0.0026(13) 0.0026(13)
C8b 0.0154(18) 0.0135(16) 0.0146(16) -0.0018(12) 0.0017(13) -0.0011(13)
C15b 0.0100(17) 0.0160(16) 0.0145(16) -0.0006(12) 0.0010(12) -0.0011(13)
C13 0.0126(17) 0.0172(16) 0.0123(15) -0.0004(12) -0.0032(12) -0.0022(13)
C15a 0.0105(17) 0.0154(16) 0.0106(15) -0.0011(12) 0.0004(12) -0.0005(13)
C14a 0.0072(16) 0.0223(17) 0.0136(16) -0.0031(13) 0.0004(12) -0.0021(13)
C12 0.0112(17) 0.0222(17) 0.0147(16) 0.0007(13) -0.0043(12) -0.0028(14)
C14b 0.0110(17) 0.0200(17) 0.0128(15) 0.0022(12) -0.0012(12) -0.0036(13)
C11b 0.0128(18) 0.0226(18) 0.0170(17) 0.0019(13) -0.0026(13) -0.0002(14)
C10b 0.0194(19) 0.0154(16) 0.0223(18) 0.0038(13) -0.0040(14) 0.0014(14)
C9b 0.0158(18) 0.0139(16) 0.0191(17) -0.0019(13) -0.0025(13) 0.0011(13)
C11a 0.0181(19) 0.0240(18) 0.0147(16) -0.0038(13) -0.0032(13) -0.0035(15)
C10a 0.0172(18) 0.0164(16) 0.0207(17) -0.0067(13) -0.0022(13) -0.0028(14)
C9a 0.0184(18) 0.0111(15) 0.0188(17) -0.0038(12) -0.0001(13) 0.0018(13)
C8a 0.0061(16) 0.0170(16) 0.0173(16) -0.0020(13) 0.0015(12) 0.0000(13)
C5a 0.0120(17) 0.0099(15) 0.0173(16) -0.0045(12) 0.0002(12) 0.0032(13)
C6a 0.0142(17) 0.0094(15) 0.0224(17) -0.0024(12) -0.0032(13) -0.0042(13)
C7a 0.0173(18) 0.0096(15) 0.0220(17) 0.0020(12) -0.0035(13) -0.0021(13)
C2a 0.0118(17) 0.0124(15) 0.0182(16) -0.0019(12) -0.0031(13) 0.0034(13)
C3a 0.0124(17) 0.0108(15) 0.0240(18) -0.0038(13) -0.0022(13) 0.0005(13)
C4a 0.0116(17) 0.0115(15) 0.0209(17) -0.0003(12) 0.0006(13) -0.0010(13)
C1a 0.0117(17) 0.0176(16) 0.0200(17) -0.0049(13) -0.0028(13) -0.0037(13)
P1a 0.0177(5) 0.0141(4) 0.0160(4) -0.0023(3) -0.0055(3) -0.0014(4)
C16a 0.0174(18) 0.0069(15) 0.0142(16) 0.0002(12) -0.0028(13) -0.0022(13)
C21a 0.0168(18) 0.0096(15) 0.0168(17) 0.0022(12) -0.0016(13) -0.0018(13)
C20a 0.0164(18) 0.0135(16) 0.0123(15) -0.0028(12) 0.0024(13) -0.0021(13)
C19a 0.0179(18) 0.0118(16) 0.0139(16) -0.0005(12) -0.0024(13) -0.0039(13)
C18a 0.0123(17) 0.0124(15) 0.0192(17) -0.0001(12) -0.0022(13) -0.0032(13)
C17a 0.0115(17) 0.0096(15) 0.0135(16) 0.0010(12) -0.0007(12) 0.0016(13)
C22a 0.0132(17) 0.0120(16) 0.0174(16) -0.0022(12) 0.0003(13) 0.0008(13)
C220a 0.0179(19) 0.0288(19) 0.0195(18) 0.0022(14) 0.0038(14) 0.0048(15)
C221a 0.019(2) 0.0239(19) 0.030(2) -0.0127(15) -0.0004(15) -0.0004(15)
C222a 0.0140(18) 0.0257(18) 0.0178(17) -0.0050(14) 0.0015(13) -0.0008(14)
C23a 0.0172(18) 0.0186(17) 0.0146(16) -0.0020(13) -0.0016(13) -0.0061(14)
C230a 0.022(2) 0.0269(19) 0.0185(17) -0.0001(14) -0.0078(14) -0.0068(15)
C232a 0.026(2) 0.038(2) 0.0156(17) -0.0086(15) -0.0024(14) -0.0077(17)
C231a 0.034(2) 0.0222(18) 0.0202(18) -0.0039(14) -0.0041(15) -0.0086(16)
C24a 0.0117(18) 0.0181(17) 0.0209(18) -0.0015(13) -0.0030(13) -0.0030(14)
C240a 0.019(2) 0.048(2) 0.0227(19) -0.0066(16) 0.0038(15) -0.0098(18)
C242a 0.0176(19) 0.0210(18) 0.035(2) -0.0022(15) -0.0006(15) -0.0081(15)
C241a 0.0183(19) 0.0253(19) 0.032(2) -0.0001(15) 0.0014(15) 0.0026(15)
C89 0.0175(18) 0.0135(16) 0.0165(16) -0.0025(13) -0.0019(13) -0.0032(14)
C7b 0.0130(17) 0.0114(15) 0.0180(16) 0.0003(12) -0.0012(13) -0.0030(13)
C16b 0.0211(19) 0.0082(15) 0.0146(16) 0.0017(12) -0.0031(13) -0.0044(13)
C21b 0.0181(18) 0.0107(15) 0.0154(16) 0.0018(12) -0.0026(13) -0.0043(13)
C24b 0.0142(18) 0.0190(17) 0.0202(17) -0.0012(13) -0.0011(13) -0.0046(14)
C241b 0.0153(19) 0.0251(19) 0.0260(19) -0.0032(15) -0.0030(14) 0.0002(15)
C242b 0.020(2) 0.0222(19) 0.034(2) 0.0007(15) 0.0005(15) -0.0089(15)
C240b 0.0180(19) 0.042(2) 0.0238(19) -0.0027(16) 0.0010(14) -0.0118(17)
C20b 0.0156(18) 0.0156(16) 0.0132(16) 0.0000(12) 0.0002(13) -0.0027(13)
C19b 0.0173(18) 0.0137(16) 0.0124(16) -0.0005(12) -0.0032(13) -0.0035(13)
C18b 0.0126(17) 0.0137(16) 0.0181(16) 0.0008(12) -0.0016(13) -0.0027(13)
C17b 0.0152(18) 0.0075(15) 0.0159(16) 0.0012(12) -0.0009(13) 0.0013(13)
C22b 0.0177(18) 0.0138(16) 0.0164(16) -0.0026(13) -0.0010(13) 0.0002(14)
C220b 0.0203(19) 0.0289(19) 0.0180(17) -0.0003(14) 0.0008(14) -0.0029(15)
C221b 0.027(2) 0.0190(18) 0.033(2) -0.0104(15) 0.0025(16) 0.0012(16)
C222b 0.0165(19) 0.0291(19) 0.0177(17) -0.0015(14) 0.0017(14) 0.0006(15)
C23b 0.0176(18) 0.0207(17) 0.0136(16) -0.0037(13) -0.0027(13) -0.0040(14)
C232b 0.023(2) 0.044(2) 0.0192(18) -0.0112(16) -0.0033(15) -0.0046(17)
C230b 0.025(2) 0.0253(19) 0.0199(18) 0.0001(14) -0.0083(15) -0.0050(16)
C231b 0.028(2) 0.0229(18) 0.0252(19) -0.0056(14) -0.0071(15) -0.0066(16)

loop_
_atom_type_symbol
_atom_type_scat_dispersion_real
_atom_type_scat_dispersion_imag
_atom_type_scat_Cromer_Mann_a1
_atom_type_scat_Cromer_Mann_b1
_atom_type_scat_Cromer_Mann_a2
_atom_type_scat_Cromer_Mann_b2
_atom_type_scat_Cromer_Mann_a3
_atom_type_scat_Cromer_Mann_b3
_atom_type_scat_Cromer_Mann_a4
_atom_type_scat_Cromer_Mann_b4
_atom_type_scat_Cromer_Mann_c
_atom_type_scat_source
C 0.0033 0.0016 2.3100 20.8439 1.0200 10.2075 1.5886 0.5687 0.8650 51.6512 0.2156 'International Tables Vol C 4.2.6.8 and 6.1.1.4'
P 0.1023 0.0942 6.4345 1.9067 4.1791 27.1570 1.7800 0.5260 1.4908 68.1645 1.1149 'International Tables Vol C 4.2.6.8 and 6.1.1.4'
H 0.0000 0.0000 0.4930 10.5109 0.3229 26.1257 0.1402 3.1424 0.0408 57.7998 0.0030 'International Tables Vol C 4.2.6.8 and 6.1.1.4'

loop_
_geom_angle_atom_site_label_1
_geom_angle_atom_site_label_2
_geom_angle_atom_site_label_3
_geom_angle
_geom_angle_publ_flag
C1b P1b C16b 104.07(15) yes
P1b C1b C2b 123.3(2) yes
P1b C1b H21 119.2 no
C2b C1b H21 117.4 no
C1b C2b C3b 120.8(3) yes
C1b C2b C7b 121.4(3) yes
C3b C2b C7b 117.8(3) yes
C2b C3b C4b 120.9(3) yes
C2b C3b H41 120.2 no
C4b C3b H41 119.0 no
C3b C4b C5b 121.1(3) yes
C3b C4b H51 119.6 no
C5b C4b H51 119.3 no
C4b C5b C8b 121.1(3) yes
C4b C5b C89 118.0(3) yes
C8b C5b C89 121.0(3) yes
C5b C8b C15b 120.7(3) yes
C5b C8b C9b 120.1(3) yes
C15b C8b C9b 119.1(3) yes
C8b C15b C13 122.6(3) yes
C8b C15b C14b 118.5(3) yes
C13 C15b C14b 118.9(3) yes
C15b C13 C15a 123.0(3) yes
C15b C13 H91 118.6 no
C15a C13 H91 118.5 no
C13 C15a C14a 118.2(3) yes
C13 C15a C8a 123.0(3) yes
C14a C15a C8a 118.7(3) yes
C15a C14a C12 118.8(3) yes
C15a C14a C11a 119.2(3) yes
C12 C14a C11a 122.0(3) yes
C14a C12 C14b 122.6(3) yes
C14a C12 H121 118.5 no
C14b C12 H121 118.9 no
C15b C14b C12 118.6(3) yes
C15b C14b C11b 119.5(3) yes
C12 C14b C11b 121.9(3) yes
C14b C11b C10b 120.7(3) yes
C14b C11b H141 118.6 no
C10b C11b H141 120.7 no
C11b C10b C9b 120.3(3) yes
C11b C10b H151 119.8 no
C9b C10b H151 119.9 no
C10b C9b C8b 121.8(3) yes
C10b C9b H161 120.1 no
C8b C9b H161 118.1 no
C14a C11a C10a 120.6(3) yes
C14a C11a H211 119.3 no
C10a C11a H211 120.1 no
C11a C10a C9a 120.8(3) yes
C11a C10a H221 120.1 no
C9a C10a H221 119.1 no
C10a C9a C8a 121.7(3) yes
C10a C9a H231 119.3 no
C8a C9a H231 119.1 no
C15a C8a C9a 119.0(3) yes
C15a C8a C5a 121.5(3) yes
C9a C8a C5a 119.5(3) yes
C8a C5a C6a 120.0(3) yes
C8a C5a C4a 122.1(3) yes
C6a C5a C4a 117.8(3) yes
C5a C6a C7a 120.8(3) yes
C5a C6a H261 120.0 no
C7a C6a H261 119.2 no
C6a C7a C2a 121.5(3) yes
C6a C7a H271 119.7 no
C2a C7a H271 118.8 no
C7a C2a C3a 117.5(3) yes
C7a C2a C1a 121.7(3) yes
C3a C2a C1a 120.8(3) yes
C2a C3a C4a 121.1(3) yes
C2a C3a H291 119.9 no
C4a C3a H291 119.0 no
C5a C4a C3a 121.2(3) yes
C5a C4a H301 119.6 no
C3a C4a H301 119.2 no
C2a C1a P1a 123.8(2) yes
C2a C1a H331 117.8 no
P1a C1a H331 118.4 no
C1a P1a C16a 103.01(15) yes
P1a C16a C21a 118.5(2) yes
P1a C16a C17a 121.7(2) yes
C21a C16a C17a 119.7(3) yes
C16a C21a C20a 118.0(3) yes
C16a C21a C24a 125.2(3) yes
C20a C21a C24a 116.8(3) yes
C21a C20a C19a 123.6(3) yes
C21a C20a H371 119.4 no
C19a C20a H371 117.0 no
C20a C19a C18a 117.1(3) yes
C20a C19a C23a 122.7(3) yes
C18a C19a C23a 120.2(3) yes
C19a C18a C17a 123.1(3) yes
C19a C18a H391 117.0 no
C17a C18a H391 119.9 no
C16a C17a C18a 118.4(3) yes
C16a C17a C22a 125.0(3) yes
C18a C17a C22a 116.7(3) yes
C17a C22a C220a 111.4(2) yes
C17a C22a C221a 111.2(3) yes
C220a C22a C221a 110.3(3) yes
C17a C22a C222a 112.1(3) yes
C220a C22a C222a 106.3(3) yes
C221a C22a C222a 105.3(3) yes
C22a C220a H422 108.7 no
C22a C220a H421 108.4 no
H422 C220a H421 109.0 no
C22a C220a H423 111.2 no
H422 C220a H423 109.6 no
H421 C220a H423 110.0 no
C22a C221a H463 109.6 no
C22a C221a H461 110.8 no
H463 C221a H461 108.7 no
C22a C221a H462 110.6 no
H463 C221a H462 108.0 no
H461 C221a H462 109.2 no
C22a C222a H501 108.2 no
C22a C222a H503 110.9 no
H501 C222a H503 108.6 no
C22a C222a H502 110.9 no
H501 C222a H502 109.1 no
H503 C222a H502 109.0 no
C19a C23a C230a 109.5(3) yes
C19a C23a C232a 112.5(3) yes
C230a C23a C232a 108.3(3) yes
C19a C23a C231a 109.0(3) yes
C230a C23a C231a 109.6(3) yes
C232a C23a C231a 107.9(3) yes
C23a C230a H562 110.6 no
C23a C230a H561 111.2 no
H562 C230a H561 106.2 no
C23a C230a H563 112.4 no
H562 C230a H563 108.1 no
H561 C230a H563 108.1 no
C23a C232a H603 109.8 no
C23a C232a H601 111.1 no
H603 C232a H601 107.7 no
C23a C232a H602 110.0 no
H603 C232a H602 109.5 no
H601 C232a H602 108.7 no
C23a C231a H641 110.1 no
C23a C231a H643 112.3 no
H641 C231a H643 109.9 no
C23a C231a H642 109.4 no
H641 C231a H642 108.5 no
H643 C231a H642 106.5 no
C21a C24a C240a 111.6(3) yes
C21a C24a C242a 110.6(2) yes
C240a C24a C242a 105.4(3) yes
C21a C24a C241a 112.3(3) yes
C240a C24a C241a 106.0(3) yes
C242a C24a C241a 110.7(3) yes
C24a C240a H702 109.2 no
C24a C240a H701 111.0 no
H702 C240a H701 108.4 no
C24a C240a H703 110.1 no
H702 C240a H703 108.8 no
H701 C240a H703 109.3 no
C24a C242a H741 108.9 no
C24a C242a H743 110.3 no
H741 C242a H743 109.5 no
C24a C242a H742 109.7 no
H741 C242a H742 108.0 no
H743 C242a H742 110.5 no
C24a C241a H782 107.8 no
C24a C241a H781 111.6 no
H782 C241a H781 108.1 no
C24a C241a H783 113.5 no
H782 C241a H783 108.3 no
H781 C241a H783 107.5 no
C5b C89 C7b 120.8(3) yes
C5b C89 H891 119.1 no
C7b C89 H891 120.1 no
C2b C7b C89 121.5(3) yes
C2b C7b H901 119.9 no
C89 C7b H901 118.6 no
P1b C16b C21b 118.7(2) yes
P1b C16b C17b 121.1(2) yes
C21b C16b C17b 120.2(3) yes
C16b C21b C24b 125.2(3) yes
C16b C21b C20b 117.8(3) yes
C24b C21b C20b 117.0(3) yes
C21b C24b C241b 112.7(3) yes
C21b C24b C242b 110.7(3) yes
C241b C24b C242b 110.5(3) yes
C21b C24b C240b 111.9(3) yes
C241b C24b C240b 104.9(3) yes
C242b C24b C240b 105.8(3) yes
C24b C241b H991 110.1 no
C24b C241b H992 110.5 no
H991 C241b H992 105.9 no
C24b C241b H993 114.6 no
H991 C241b H993 109.2 no
H992 C241b H993 106.1 no
C24b C242b H1032 107.8 no
C24b C242b H1033 108.9 no
H1032 C242b H1033 108.6 no
C24b C242b H1031 111.4 no
H1032 C242b H1031 110.4 no
H1033 C242b H1031 109.7 no
C24b C240b H1073 109.1 no
C24b C240b H1071 111.1 no
H1073 C240b H1071 108.8 no
C24b C240b H1072 111.5 no
H1073 C240b H1072 106.9 no
H1071 C240b H1072 109.4 no
C21b C20b C19b 123.4(3) yes
C21b C20b H1111 119.5 no
C19b C20b H1111 117.1 no
C20b C19b C18b 117.4(3) yes
C20b C19b C23b 122.7(3) yes
C18b C19b C23b 119.8(3) yes
C19b C18b C17b 123.3(3) yes
C19b C18b H1131 117.4 no
C17b C18b H1131 119.3 no
C16b C17b C18b 117.8(3) yes
C16b C17b C22b 125.5(3) yes
C18b C17b C22b 116.6(3) yes
C17b C22b C220b 111.6(2) yes
C17b C22b C221b 110.1(3) yes
C220b C22b C221b 110.7(3) yes
C17b C22b C222b 112.4(3) yes
C220b C22b C222b 105.7(3) yes
C221b C22b C222b 106.1(3) yes
C22b C220b H1163 109.9 no
C22b C220b H1161 111.6 no
H1163 C220b H1161 106.9 no
C22b C220b H1162 111.2 no
H1163 C220b H1162 107.7 no
H1161 C220b H1162 109.4 no
C22b C221b H1201 109.2 no
C22b C221b H1203 109.3 no
H1201 C221b H1203 109.9 no
C22b C221b H1202 110.9 no
H1201 C221b H1202 107.6 no
H1203 C221b H1202 109.9 no
C22b C222b H1242 108.0 no
C22b C222b H1241 112.4 no
H1242 C222b H1241 108.6 no
C22b C222b H1243 110.2 no
H1242 C222b H1243 108.8 no
H1241 C222b H1243 108.8 no
C19b C23b C232b 112.5(3) yes
C19b C23b C230b 109.2(3) yes
C232b C23b C230b 108.3(3) yes
C19b C23b C231b 109.5(3) yes
C232b C23b C231b 108.1(3) yes
C230b C23b C231b 109.2(3) yes
C23b C232b H1303 109.7 no
C23b C232b H1301 109.9 no
H1303 C232b H1301 107.4 no
C23b C232b H1302 110.4 no
H1303 C232b H1302 110.3 no
H1301 C232b H1302 109.0 no
C23b C230b H1341 110.3 no
C23b C230b H1343 110.8 no
H1341 C230b H1343 108.5 no
C23b C230b H1342 111.2 no
H1341 C230b H1342 107.0 no
H1343 C230b H1342 108.9 no
C23b C231b H1382 110.1 no
C23b C231b H1381 109.7 no
H1382 C231b H1381 109.4 no
C23b C231b H1383 112.1 no
H1382 C231b H1383 109.3 no
H1381 C231b H1383 106.2 no

loop_
_geom_bond_atom_site_label_1
_geom_bond_atom_site_label_2
_geom_bond_distance
_geom_bond_publ_flag
P1b C1b 1.673(3) yes
P1b C16b 1.854(3) yes
C1b C2b 1.462(4) yes
C1b H21 0.931 no
C2b C3b 1.409(4) yes
C2b C7b 1.395(4) yes
C3b C4b 1.388(4) yes
C3b H41 0.947 no
C4b C5b 1.401(4) yes
C4b H51 0.933 no
C5b C8b 1.489(4) yes
C5b C89 1.405(4) yes
C8b C15b 1.447(4) yes
C8b C9b 1.373(4) yes
C15b C13 1.398(4) yes
C15b C14b 1.434(4) yes
C13 C15a 1.399(4) yes
C13 H91 0.935 no
C15a C14a 1.442(4) yes
C15a C8a 1.450(4) yes
C14a C12 1.404(4) yes
C14a C11a 1.429(4) yes
C12 C14b 1.398(4) yes
C12 H121 0.943 no
C14b C11b 1.428(4) yes
C11b C10b 1.354(4) yes
C11b H141 0.952 no
C10b C9b 1.419(4) yes
C10b H151 0.947 no
C9b H161 0.944 no
C11a C10a 1.358(4) yes
C11a H211 0.943 no
C10a C9a 1.417(4) yes
C10a H221 0.957 no
C9a C8a 1.377(4) yes
C9a H231 0.954 no
C8a C5a 1.491(4) yes
C5a C6a 1.404(4) yes
C5a C4a 1.398(5) yes
C6a C7a 1.387(4) yes
C6a H261 0.940 no
C7a C2a 1.400(5) yes
C7a H271 0.938 no
C2a C3a 1.402(4) yes
C2a C1a 1.466(4) yes
C3a C4a 1.389(4) yes
C3a H291 0.926 no
C4a H301 0.946 no
C1a P1a 1.676(3) yes
C1a H331 0.926 no
P1a C16a 1.858(3) yes
C16a C21a 1.422(4) yes
C16a C17a 1.420(4) yes
C21a C20a 1.402(4) yes
C21a C24a 1.564(5) yes
C20a C19a 1.383(5) yes
C20a H371 0.959 no
C19a C18a 1.392(4) yes
C19a C23a 1.533(4) yes
C18a C17a 1.403(4) yes
C18a H391 0.955 no
C17a C22a 1.558(4) yes
C22a C220a 1.544(4) yes
C22a C221a 1.530(4) yes
C22a C222a 1.541(4) yes
C220a H422 0.968 no
C220a H421 0.970 no
C220a H423 0.982 no
C221a H463 0.989 no
C221a H461 0.965 no
C221a H462 0.964 no
C222a H501 0.978 no
C222a H503 0.964 no
C222a H502 0.971 no
C23a C230a 1.540(4) yes
C23a C232a 1.532(4) yes
C23a C231a 1.539(4) yes
C230a H562 0.964 no
C230a H561 0.970 no
C230a H563 0.980 no
C232a H603 0.984 no
C232a H601 0.967 no
C232a H602 0.974 no
C231a H641 0.976 no
C231a H643 0.971 no
C231a H642 0.972 no
C24a C240a 1.530(4) yes
C24a C242a 1.548(4) yes
C24a C241a 1.541(4) yes
C240a H702 0.964 no
C240a H701 0.979 no
C240a H703 0.983 no
C242a H741 0.965 no
C242a H743 0.976 no
C242a H742 0.970 no
C241a H782 0.960 no
C241a H781 0.970 no
C241a H783 0.980 no
C89 C7b 1.384(4) yes
C89 H891 0.939 no
C7b H901 0.946 no
C16b C21b 1.424(4) yes
C16b C17b 1.421(5) yes
C21b C24b 1.560(5) yes
C21b C20b 1.404(4) yes
C24b C241b 1.544(4) yes
C24b C242b 1.541(4) yes
C24b C240b 1.537(4) yes
C241b H991 0.963 no
C241b H992 0.963 no
C241b H993 0.974 no
C242b H1032 0.959 no
C242b H1033 0.964 no
C242b H1031 0.978 no
C240b H1073 0.971 no
C240b H1071 0.987 no
C240b H1072 0.974 no
C20b C19b 1.383(5) yes
C20b H1111 0.942 no
C19b C18b 1.386(4) yes
C19b C23b 1.534(4) yes
C18b C17b 1.403(4) yes
C18b H1131 0.948 no
C17b C22b 1.560(4) yes
C22b C220b 1.548(4) yes
C22b C221b 1.537(4) yes
C22b C222b 1.534(5) yes
C220b H1163 0.986 no
C220b H1161 0.981 no
C220b H1162 0.968 no
C221b H1201 0.979 no
C221b H1203 0.982 no
C221b H1202 0.976 no
C222b H1242 0.978 no
C222b H1241 0.970 no
C222b H1243 0.968 no
C23b C232b 1.534(4) yes
C23b C230b 1.539(4) yes
C23b C231b 1.537(5) yes
C232b H1303 0.986 no
C232b H1301 0.972 no
C232b H1302 0.969 no
C230b H1341 0.960 no
C230b H1343 0.972 no
C230b H1342 0.965 no
C231b H1382 0.976 no
C231b H1381 0.963 no
C231b H1383 0.974 no

loop_
_geom_hbond_atom_site_label_D
_geom_hbond_atom_site_label_H
_geom_hbond_atom_site_label_A
_geom_hbond_angle_DHA
_geom_hbond_distance_DH
_geom_hbond_distance_HA
_geom_hbond_distance_DA
_geom_hbond_publ_flag
C13 H91 C4a 122 0.93 2.50 3.102(4) yes
C13 H91 C89 121 0.93 2.52 3.106(4) yes
C220b H1162 C1b 132 0.97 2.55 3.274(4) yes
